data_4312625
loop_
_publ_author_name
'Falguni Basuli'
'John C. Huffman'
'Daniel J. Mindiola'

_publ_section_title
;
 Reactivity at the \b-Diketiminate Ligand Nacnac- on Titanium(IV) (Nacnac-
 = [Ar]NC(CH3)CHC(CH3)N[Ar], Ar = 2,6-[CH(CH3)2]2C6H3). Diimine-alkoxo and
 Bis-anilido Ligands Stemming from the Nacnac- Skeleton
;
_journal_name_full 'Inorganic Chemistry'
_journal_page_first 8003
_journal_page_last 8010
_journal_paper_doi 10.1021/ic034853e
_journal_volume 42
_journal_year 2003
_chemical_formula_sum 'C45 H67 N3 O Ti'
_chemical_formula_weight 713.92
_chemical_name_systematic
;
  ?
;
_space_group_IT_number 2
_symmetry_cell_setting triclinic
_symmetry_space_group_name_Hall '-P 1'
_symmetry_space_group_name_H-M 'P -1'
_atom_sites_solution_hydrogens geom
_atom_sites_solution_primary direct
_atom_sites_solution_secondary difmap
_audit_creation_method SHELXL-97
_cell_angle_alpha 79.492(2)
_cell_angle_beta 87.819(2)
_cell_angle_gamma 80.713(2)
_cell_formula_units_Z 2
_cell_length_a 9.7831(9)
_cell_length_b 10.1479(9)
_cell_length_c 21.7959(19)
_cell_measurement_reflns_used 975
_cell_measurement_temperature 113(2)
_cell_measurement_theta_max 27.46
_cell_measurement_theta_min 3.00
_cell_volume 2099.6(3)
_computing_cell_refinement 'SAINT (Bruker, 1999)'
_computing_data_collection 'SMART (Bruker, 1999)'
_computing_data_reduction 'SAINT (Bruker, 1999), XTEL (local package)'
_computing_structure_refinement 'SHELXL-97 (Sheldrick, 1997)'
_computing_structure_solution 'SHELXS-97 (Sheldrick, 1990)'
_diffrn_ambient_temperature 113(2)
_diffrn_detector 'CCD area detector'
_diffrn_detector_area_resol_mean 44.52
_diffrn_detector_type 'Bruker SMART 6000'
_diffrn_measured_fraction_theta_full 0.999
_diffrn_measured_fraction_theta_max 0.999
_diffrn_measurement_details '   0.30 degree frames measured for   5.17 seconds each'
_diffrn_measurement_device 'three-circle goniometer with fixed chi'
_diffrn_measurement_device_type 'Bruker Platform goniometer'
_diffrn_measurement_method '\w scans'
_diffrn_radiation_monochromator graphite
_diffrn_radiation_source 'fine-focus sealed tube'
_diffrn_radiation_type MoK\a
_diffrn_radiation_wavelength 0.71073
_diffrn_reflns_av_R_equivalents 0.0602
_diffrn_reflns_av_sigmaI/netI 0.0471
_diffrn_reflns_limit_h_max 12
_diffrn_reflns_limit_h_min -12
_diffrn_reflns_limit_k_max 13
_diffrn_reflns_limit_k_min -13
_diffrn_reflns_limit_l_max 28
_diffrn_reflns_limit_l_min -28
_diffrn_reflns_number 34820
_diffrn_reflns_theta_full 27.49
_diffrn_reflns_theta_max 27.49
_diffrn_reflns_theta_min 2.31
_diffrn_standards_decay_% 0.0
_exptl_absorpt_coefficient_mu 0.239
_exptl_absorpt_correction_T_max 0.9719
_exptl_absorpt_correction_T_min 0.9361
_exptl_absorpt_correction_type none
_exptl_crystal_colour yellow
_exptl_crystal_density_diffrn 1.129
_exptl_crystal_density_method 'not measured'
_exptl_crystal_description plate
_exptl_crystal_F_000 776
_exptl_crystal_size_max 0.28
_exptl_crystal_size_mid 0.28
_exptl_crystal_size_min 0.12
_refine_diff_density_max 0.566
_refine_diff_density_min -0.278
_refine_diff_density_rms 0.050
_refine_ls_extinction_method none
_refine_ls_goodness_of_fit_ref 1.044
_refine_ls_hydrogen_treatment mixed
_refine_ls_matrix_type full
_refine_ls_number_parameters 719
_refine_ls_number_reflns 9642
_refine_ls_number_restraints 0
_refine_ls_restrained_S_all 1.044
_refine_ls_R_factor_all 0.0512
_refine_ls_R_factor_gt 0.0398
_refine_ls_shift/su_max 0.001
_refine_ls_shift/su_mean 0.000
_refine_ls_structure_factor_coef Fsqd
_refine_ls_weighting_details 'calc w=1/[\s^2^(Fo^2^)+(0.0607P)^2^+0.0979P] where P=(Fo^2^+2Fc^2^)/3'
_refine_ls_weighting_scheme calc
_refine_ls_wR_factor_gt 0.1028
_refine_ls_wR_factor_ref 0.1095
_reflns_number_gt 7848
_reflns_number_total 9642
_reflns_threshold_expression >2sigma(I)
_cod_data_source_file ic034853esi20030917_043842.cif
_cod_data_source_block 03085
_cod_depositor_comments
;
The following automatic conversions were performed:

'_symmetry_cell_setting' value 'Triclinic' changed to 'triclinic'
according to the built-in table from CIF Core dictionary named
'cif_core.dic' version 2.4.1 from 2010-06-29.

Automatic conversion script
Id: cif_fix_values 1646 2011-03-28 12:23:43Z adriana 
;
_cod_original_sg_symbol_H-M 'P -1 '
_cod_database_code 4312625

loop_
_symmetry_equiv_pos_as_xyz
'x, y, z'
'-x, -y, -z'

loop_
_atom_site_label
_atom_site_type_symbol
_atom_site_fract_x
_atom_site_fract_y
_atom_site_fract_z
_atom_site_U_iso_or_equiv
_atom_site_adp_type
_atom_site_occupancy
_atom_site_symmetry_multiplicity
_atom_site_calc_flag
_atom_site_refinement_flags
_atom_site_disorder_assembly
_atom_site_disorder_group
Ti1 Ti 0.16588(2) 0.95612(2) 0.245139(11) 0.01473(8) Uani 1 1 d . . .
N2 N 0.11897(11) 0.95617(11) 0.33238(5) 0.0174(2) Uani 1 1 d . . .
C3 C -0.01099(14) 1.03993(14) 0.32992(7) 0.0190(3) Uani 1 1 d . . .
C4 C -0.04427(15) 1.15202(15) 0.28548(7) 0.0221(3) Uani 1 1 d . . .
C5 C 0.04111(14) 1.22741(14) 0.23838(7) 0.0194(3) Uani 1 1 d . . .
N6 N 0.14839(12) 1.15040(11) 0.20938(5) 0.0177(2) Uani 1 1 d . . .
C7 C 0.16858(14) 0.88536(14) 0.39243(6) 0.0186(3) Uani 1 1 d . . .
C8 C 0.15449(15) 0.74824(14) 0.41268(7) 0.0213(3) Uani 1 1 d . . .
C9 C 0.21044(16) 0.68198(16) 0.47017(7) 0.0264(3) Uani 1 1 d . . .
C10 C 0.27654(17) 0.74831(17) 0.50715(7) 0.0288(3) Uani 1 1 d . . .
C11 C 0.28705(16) 0.88408(16) 0.48748(7) 0.0258(3) Uani 1 1 d . . .
C12 C 0.23415(14) 0.95503(14) 0.43038(7) 0.0209(3) Uani 1 1 d . . .
C13 C 0.24289(16) 1.10545(15) 0.41074(7) 0.0237(3) Uani 1 1 d . . .
C14 C 0.3835(2) 1.1403(2) 0.42453(12) 0.0440(5) Uani 1 1 d . . .
C15 C 0.1273(2) 1.19129(18) 0.44158(10) 0.0386(4) Uani 1 1 d . . .
C16 C 0.08054(16) 0.67059(15) 0.37416(7) 0.0240(3) Uani 1 1 d . . .
C17 C 0.18237(19) 0.56398(17) 0.34786(8) 0.0302(3) Uani 1 1 d . . .
C18 C -0.03419(19) 0.60344(18) 0.41123(9) 0.0320(4) Uani 1 1 d . . .
C19 C -0.11865(16) 0.99818(17) 0.37751(8) 0.0258(3) Uani 1 1 d . . .
C20 C 0.00697(17) 1.36348(16) 0.22448(8) 0.0284(3) Uani 1 1 d . . .
C21 C 0.21892(15) 1.22724(13) 0.15932(7) 0.0204(3) Uani 1 1 d . . .
C22 C 0.34463(16) 1.26865(15) 0.17024(7) 0.0242(3) Uani 1 1 d . . .
C23 C 0.40811(19) 1.34491(16) 0.12016(8) 0.0322(4) Uani 1 1 d . . .
C24 C 0.3496(2) 1.37838(16) 0.06195(8) 0.0356(4) Uani 1 1 d . . .
C25 C 0.2260(2) 1.33745(16) 0.05160(8) 0.0330(4) Uani 1 1 d . . .
C26 C 0.15763(17) 1.26256(14) 0.10015(7) 0.0252(3) Uani 1 1 d . . .
C27 C 0.02036(18) 1.22175(16) 0.08726(8) 0.0293(3) Uani 1 1 d . . .
C28 C 0.0407(2) 1.11357(18) 0.04582(9) 0.0380(4) Uani 1 1 d . . .
C29 C -0.0862(2) 1.3432(2) 0.05835(10) 0.0413(4) Uani 1 1 d . . .
C30 C 0.40914(17) 1.23924(17) 0.23413(8) 0.0290(3) Uani 1 1 d . . .
C31 C 0.3948(4) 1.3684(4) 0.26055(17) 0.0741(9) Uani 1 1 d . . .
C32 C 0.5580(3) 1.1742(4) 0.23419(15) 0.0735(9) Uani 1 1 d . . .
N33 N 0.32814(12) 0.86679(11) 0.23448(5) 0.0183(2) Uani 1 1 d . . .
C34 C 0.44505(14) 0.78003(13) 0.21987(7) 0.0191(3) Uani 1 1 d . . .
C35 C 0.47469(15) 0.76788(14) 0.15670(7) 0.0222(3) Uani 1 1 d . . .
C36 C 0.58868(16) 0.67587(17) 0.14312(8) 0.0288(3) Uani 1 1 d . . .
C37 C 0.67315(17) 0.59725(17) 0.18981(8) 0.0323(4) Uani 1 1 d . . .
C38 C 0.64505(16) 0.60998(17) 0.25123(8) 0.0290(3) Uani 1 1 d . . .
C39 C 0.53239(14) 0.69982(15) 0.26808(7) 0.0226(3) Uani 1 1 d . . .
C40 C 0.50461(15) 0.71495(16) 0.33540(7) 0.0254(3) Uani 1 1 d . . .
C41 C 0.5738(2) 0.8292(2) 0.35075(10) 0.0431(4) Uani 1 1 d . . .
C42 C 0.5479(2) 0.5842(2) 0.38256(9) 0.0364(4) Uani 1 1 d . . .
C43 C 0.38845(16) 0.85864(15) 0.10451(7) 0.0236(3) Uani 1 1 d . . .
C44 C 0.44974(19) 0.98937(17) 0.08382(8) 0.0300(3) Uani 1 1 d . . .
C45 C 0.37238(19) 0.79116(18) 0.04852(8) 0.0311(4) Uani 1 1 d . . .
O46 O 0.04218(10) 0.84202(10) 0.20629(5) 0.0237(2) Uani 1 1 d . . .
C47 C 0.10048(18) 0.71026(15) 0.18912(8) 0.0263(3) Uani 1 1 d . . .
C48 C 0.05606(19) 0.69518(18) 0.12555(8) 0.0300(3) Uani 1 1 d . . .
C49 C -0.10828(17) 0.8550(2) 0.21745(9) 0.0380(4) Uani 1 1 d . . .
C50 C -0.1887(2) 0.9365(2) 0.16336(12) 0.0499(5) Uani 1 1 d . . .
H51 H -0.1367(18) 1.1989(17) 0.2854(8) 0.026(4) Uiso 1 1 d . . .
H52 H 0.2003(19) 0.585(2) 0.4849(9) 0.039(5) Uiso 1 1 d . . .
H53 H 0.3134(18) 0.7040(18) 0.5458(8) 0.029(4) Uiso 1 1 d . . .
H54 H 0.3341(18) 0.9290(18) 0.5133(8) 0.030(5) Uiso 1 1 d . . .
H55 H 0.2290(17) 1.1279(17) 0.3678(8) 0.024(4) Uiso 1 1 d . . .
H56 H 0.462(2) 1.084(2) 0.4047(11) 0.057(6) Uiso 1 1 d . . .
H57 H 0.388(2) 1.237(2) 0.4094(10) 0.046(6) Uiso 1 1 d . . .
H58 H 0.399(3) 1.123(2) 0.4675(13) 0.064(7) Uiso 1 1 d . . .
H59 H 0.146(2) 1.176(2) 0.4867(10) 0.046(6) Uiso 1 1 d . . .
H60 H 0.1309(19) 1.287(2) 0.4288(9) 0.035(5) Uiso 1 1 d . . .
H61 H 0.031(3) 1.172(3) 0.4344(11) 0.068(7) Uiso 1 1 d . . .
H62 H 0.0396(17) 0.7302(18) 0.3417(8) 0.025(4) Uiso 1 1 d . . .
H63 H 0.245(2) 0.6093(19) 0.3182(9) 0.037(5) Uiso 1 1 d . . .
H64 H 0.1333(19) 0.5124(19) 0.3262(8) 0.031(5) Uiso 1 1 d . . .
H65 H 0.2362(19) 0.5003(19) 0.3822(9) 0.032(5) Uiso 1 1 d . . .
H66 H 0.0034(18) 0.5326(18) 0.4441(9) 0.029(5) Uiso 1 1 d . . .
H67 H -0.103(2) 0.667(2) 0.4298(9) 0.041(5) Uiso 1 1 d . . .
H68 H -0.086(2) 0.565(2) 0.3841(10) 0.044(6) Uiso 1 1 d . . .
H69 H -0.1307(18) 0.908(2) 0.3792(8) 0.029(5) Uiso 1 1 d . . .
H70 H -0.089(2) 0.9977(19) 0.4195(10) 0.038(5) Uiso 1 1 d . . .
H71 H -0.206(2) 1.058(2) 0.3695(10) 0.046(6) Uiso 1 1 d . . .
H72 H -0.074(2) 1.4093(19) 0.2472(9) 0.036(5) Uiso 1 1 d . . .
H73 H 0.0599(19) 1.4124(19) 0.1946(9) 0.034(5) Uiso 1 1 d . . .
H74 H 0.494(2) 1.3699(19) 0.1278(9) 0.035(5) Uiso 1 1 d . . .
H75 H 0.396(2) 1.428(2) 0.0288(9) 0.041(5) Uiso 1 1 d . . .
H76 H 0.1882(18) 1.3583(18) 0.0097(9) 0.030(5) Uiso 1 1 d . . .
H77 H -0.0166(18) 1.1858(18) 0.1259(9) 0.029(5) Uiso 1 1 d . . .
H78 H 0.105(2) 1.028(2) 0.0668(10) 0.047(6) Uiso 1 1 d . . .
H79 H -0.049(2) 1.085(2) 0.0357(11) 0.057(6) Uiso 1 1 d . . .
H80 H 0.085(2) 1.145(2) 0.0056(11) 0.048(6) Uiso 1 1 d . . .
H81 H -0.183(2) 1.318(2) 0.0561(10) 0.046(6) Uiso 1 1 d . . .
H82 H -0.062(2) 1.381(2) 0.0177(12) 0.054(6) Uiso 1 1 d . . .
H83 H -0.101(2) 1.412(2) 0.0854(10) 0.044(6) Uiso 1 1 d . . .
H84 H 0.367(2) 1.179(2) 0.2606(10) 0.042(5) Uiso 1 1 d . . .
H85 H 0.301(4) 1.400(4) 0.2668(17) 0.126(14) Uiso 1 1 d . . .
H86 H 0.435(5) 1.427(5) 0.237(2) 0.17(2) Uiso 1 1 d . . .
H87 H 0.434(3) 1.348(3) 0.3001(14) 0.075(8) Uiso 1 1 d . . .
H88 H 0.599(2) 1.156(2) 0.2745(11) 0.051(6) Uiso 1 1 d . . .
H89 H 0.605(4) 1.233(4) 0.2035(19) 0.122(14) Uiso 1 1 d . . .
H90 H 0.581(4) 1.116(4) 0.2173(18) 0.115(15) Uiso 1 1 d . . .
H91 H 0.6045(18) 0.6675(18) 0.0984(9) 0.033(5) Uiso 1 1 d . . .
H92 H 0.746(2) 0.533(2) 0.1804(9) 0.043(5) Uiso 1 1 d . . .
H93 H 0.7020(19) 0.5551(18) 0.2830(8) 0.030(5) Uiso 1 1 d . . .
H94 H 0.4066(17) 0.7406(16) 0.3393(7) 0.019(4) Uiso 1 1 d . . .
H95 H 0.542(2) 0.917(2) 0.3231(10) 0.048(6) Uiso 1 1 d . . .
H96 H 0.557(2) 0.839(2) 0.3961(11) 0.055(6) Uiso 1 1 d . . .
H97 H 0.671(3) 0.809(2) 0.3433(11) 0.056(7) Uiso 1 1 d . . .
H98 H 0.5150(19) 0.5941(18) 0.4250(9) 0.035(5) Uiso 1 1 d . . .
H99 H 0.649(2) 0.567(2) 0.3829(10) 0.054(6) Uiso 1 1 d . . .
H100 H 0.510(2) 0.508(2) 0.3696(10) 0.045(6) Uiso 1 1 d . . .
H101 H 0.2992(17) 0.8851(16) 0.1221(7) 0.019(4) Uiso 1 1 d . . .
H102 H 0.397(2) 1.052(2) 0.0517(9) 0.039(5) Uiso 1 1 d . . .
H103 H 0.459(2) 1.030(2) 0.1190(10) 0.040(5) Uiso 1 1 d . . .
H104 H 0.5446(19) 0.9689(18) 0.0679(8) 0.031(5) Uiso 1 1 d . . .
H105 H 0.459(2) 0.7742(19) 0.0273(9) 0.036(5) Uiso 1 1 d . . .
H106 H 0.344(2) 0.703(2) 0.0614(9) 0.039(5) Uiso 1 1 d . . .
H107 H 0.307(2) 0.849(2) 0.0189(10) 0.046(6) Uiso 1 1 d . . .
H108 H 0.2014(19) 0.7085(18) 0.1915(8) 0.031(5) Uiso 1 1 d . . .
H109 H 0.0730(18) 0.6391(18) 0.2233(8) 0.030(5) Uiso 1 1 d . . .
H110 H -0.042(2) 0.6874(19) 0.1267(9) 0.039(5) Uiso 1 1 d . . .
H111 H 0.0781(18) 0.7758(18) 0.0936(8) 0.029(4) Uiso 1 1 d . . .
H112 H 0.1095(19) 0.6083(19) 0.1152(9) 0.033(5) Uiso 1 1 d . . .
H113 H -0.141(2) 0.759(2) 0.2280(10) 0.048(6) Uiso 1 1 d . . .
H114 H -0.133(2) 0.895(2) 0.2546(11) 0.053(6) Uiso 1 1 d . . .
H115 H -0.170(2) 1.040(2) 0.1567(11) 0.059(7) Uiso 1 1 d . . .
H116 H -0.299(3) 0.936(3) 0.1765(12) 0.074(8) Uiso 1 1 d . . .
H117 H -0.165(2) 0.893(2) 0.1254(11) 0.053(6) Uiso 1 1 d . . .

loop_
_atom_site_aniso_label
_atom_site_aniso_U_11
_atom_site_aniso_U_22
_atom_site_aniso_U_33
_atom_site_aniso_U_23
_atom_site_aniso_U_13
_atom_site_aniso_U_12
Ti1 0.01524(12) 0.01335(12) 0.01525(13) -0.00226(9) 0.00002(9) -0.00158(9)
N2 0.0164(5) 0.0162(5) 0.0188(6) -0.0026(4) 0.0012(4) -0.0006(4)
C3 0.0180(6) 0.0215(7) 0.0187(7) -0.0066(5) 0.0013(5) -0.0032(5)
C4 0.0163(7) 0.0241(7) 0.0242(8) -0.0038(6) -0.0001(5) 0.0012(6)
C5 0.0180(6) 0.0195(7) 0.0199(7) -0.0035(5) -0.0027(5) 0.0002(5)
N6 0.0196(6) 0.0153(5) 0.0175(6) -0.0020(4) 0.0006(4) -0.0019(4)
C7 0.0182(6) 0.0205(7) 0.0161(7) -0.0024(5) 0.0024(5) -0.0012(5)
C8 0.0225(7) 0.0203(7) 0.0201(7) -0.0029(6) 0.0029(5) -0.0022(6)
C9 0.0322(8) 0.0220(7) 0.0221(8) 0.0005(6) 0.0014(6) -0.0011(6)
C10 0.0321(8) 0.0310(8) 0.0187(8) 0.0016(6) -0.0030(6) 0.0023(7)
C11 0.0254(7) 0.0298(8) 0.0223(8) -0.0067(6) -0.0027(6) -0.0019(6)
C12 0.0204(7) 0.0223(7) 0.0199(7) -0.0041(6) 0.0017(5) -0.0025(5)
C13 0.0279(8) 0.0227(7) 0.0213(8) -0.0034(6) -0.0011(6) -0.0068(6)
C14 0.0371(10) 0.0327(10) 0.0657(15) -0.0096(10) -0.0095(10) -0.0131(8)
C15 0.0457(11) 0.0218(8) 0.0473(12) -0.0070(8) 0.0110(9) -0.0041(8)
C16 0.0301(8) 0.0202(7) 0.0213(8) -0.0007(6) -0.0005(6) -0.0064(6)
C17 0.0373(9) 0.0243(8) 0.0312(9) -0.0078(7) 0.0049(7) -0.0093(7)
C18 0.0318(9) 0.0289(9) 0.0367(10) -0.0048(8) 0.0048(7) -0.0108(7)
C19 0.0216(7) 0.0287(8) 0.0256(8) -0.0032(6) 0.0056(6) -0.0027(6)
C20 0.0297(8) 0.0204(7) 0.0323(9) -0.0028(6) 0.0047(7) 0.0005(6)
C21 0.0261(7) 0.0128(6) 0.0214(7) -0.0033(5) 0.0045(6) -0.0014(5)
C22 0.0294(8) 0.0180(7) 0.0268(8) -0.0078(6) 0.0068(6) -0.0056(6)
C23 0.0376(9) 0.0236(8) 0.0383(10) -0.0092(7) 0.0135(7) -0.0129(7)
C24 0.0535(11) 0.0214(8) 0.0306(9) -0.0019(7) 0.0183(8) -0.0096(7)
C25 0.0537(11) 0.0217(8) 0.0204(8) -0.0005(6) 0.0054(7) -0.0013(7)
C26 0.0369(8) 0.0160(7) 0.0214(7) -0.0031(6) 0.0016(6) -0.0008(6)
C27 0.0396(9) 0.0253(8) 0.0215(8) -0.0017(6) -0.0083(7) -0.0012(7)
C28 0.0507(11) 0.0289(9) 0.0346(10) -0.0085(7) -0.0141(9) 0.0000(8)
C29 0.0496(12) 0.0319(9) 0.0387(11) -0.0058(8) -0.0153(9) 0.0072(8)
C30 0.0274(8) 0.0328(8) 0.0303(9) -0.0066(7) 0.0024(6) -0.0143(7)
C31 0.090(2) 0.0755(19) 0.0634(18) -0.0498(16) -0.0307(17) 0.0174(17)
C32 0.0546(15) 0.098(2) 0.0546(16) -0.0182(17) -0.0130(13) 0.0355(16)
N33 0.0191(6) 0.0170(6) 0.0187(6) -0.0033(4) 0.0008(4) -0.0029(4)
C34 0.0170(6) 0.0159(6) 0.0249(7) -0.0046(5) 0.0028(5) -0.0036(5)
C35 0.0202(7) 0.0201(7) 0.0267(8) -0.0048(6) 0.0039(6) -0.0044(6)
C36 0.0257(8) 0.0297(8) 0.0310(9) -0.0102(7) 0.0073(6) -0.0010(6)
C37 0.0241(8) 0.0302(9) 0.0406(10) -0.0117(7) 0.0039(7) 0.0065(7)
C38 0.0204(7) 0.0277(8) 0.0356(9) -0.0032(7) -0.0031(6) 0.0036(6)
C39 0.0180(7) 0.0207(7) 0.0288(8) -0.0040(6) -0.0004(6) -0.0021(5)
C40 0.0198(7) 0.0278(8) 0.0264(8) -0.0026(6) -0.0035(6) 0.0015(6)
C41 0.0509(12) 0.0457(12) 0.0375(11) -0.0142(9) -0.0051(9) -0.0130(10)
C42 0.0321(9) 0.0399(10) 0.0307(10) 0.0024(8) -0.0039(7) 0.0047(8)
C43 0.0236(7) 0.0238(7) 0.0224(8) -0.0047(6) 0.0049(6) -0.0012(6)
C44 0.0388(9) 0.0242(8) 0.0264(9) -0.0040(7) 0.0047(7) -0.0052(7)
C45 0.0346(9) 0.0316(9) 0.0282(9) -0.0088(7) 0.0025(7) -0.0051(7)
O46 0.0200(5) 0.0268(5) 0.0274(6) -0.0107(4) 0.0012(4) -0.0064(4)
C47 0.0345(9) 0.0200(7) 0.0264(8) -0.0054(6) -0.0006(6) -0.0089(6)
C48 0.0375(9) 0.0293(8) 0.0261(8) -0.0095(7) 0.0020(7) -0.0099(7)
C49 0.0240(8) 0.0529(12) 0.0447(11) -0.0237(9) 0.0063(7) -0.0127(8)
C50 0.0286(9) 0.0571(13) 0.0652(15) -0.0196(11) -0.0057(9) 0.0010(9)

loop_
_atom_type_symbol
_atom_type_description
_atom_type_scat_dispersion_real
_atom_type_scat_dispersion_imag
_atom_type_scat_source
Ti Ti 0.2776 0.4457 'International Tables Vol C Tables 4.2.6.8 and 6.1.1.4'
N N 0.0061 0.0033 'International Tables Vol C Tables 4.2.6.8 and 6.1.1.4'
C C 0.0033 0.0016 'International Tables Vol C Tables 4.2.6.8 and 6.1.1.4'
H H 0.0000 0.0000 'International Tables Vol C Tables 4.2.6.8 and 6.1.1.4'
O O 0.0106 0.0060 'International Tables Vol C Tables 4.2.6.8 and 6.1.1.4'

loop_
_geom_angle_atom_site_label_1
_geom_angle_atom_site_label_2
_geom_angle_atom_site_label_3
_geom_angle
_geom_angle_site_symmetry_1
_geom_angle_site_symmetry_3
_geom_angle_publ_flag
N33 Ti1 N2 112.83(5) . . ?
N33 Ti1 N6 113.40(5) . . ?
N2 Ti1 N6 103.10(5) . . ?
N33 Ti1 O46 100.26(5) . . ?
N2 Ti1 O46 110.77(5) . . ?
N6 Ti1 O46 116.89(5) . . ?
N33 Ti1 C3 143.98(5) . . ?
N2 Ti1 C3 31.23(4) . . ?
N6 Ti1 C3 84.02(5) . . ?
O46 Ti1 C3 98.80(4) . . ?
C3 N2 C7 117.68(11) . . ?
C3 N2 Ti1 103.19(8) . . ?
C7 N2 Ti1 138.47(9) . . ?
C4 C3 N2 123.02(13) . . ?
C4 C3 C19 119.29(13) . . ?
N2 C3 C19 117.64(12) . . ?
C4 C3 Ti1 84.44(9) . . ?
N2 C3 Ti1 45.58(6) . . ?
C19 C3 Ti1 144.24(10) . . ?
C3 C4 C5 131.84(13) . . ?
C3 C4 H51 117.4(10) . . ?
C5 C4 H51 110.4(10) . . ?
C20 C5 N6 124.82(14) . . ?
C20 C5 C4 117.98(13) . . ?
N6 C5 C4 117.13(12) . . ?
C5 N6 C21 114.94(11) . . ?
C5 N6 Ti1 111.55(9) . . ?
C21 N6 Ti1 133.48(9) . . ?
C8 C7 C12 120.62(13) . . ?
C8 C7 N2 120.62(12) . . ?
C12 C7 N2 118.75(12) . . ?
C9 C8 C7 118.43(14) . . ?
C9 C8 C16 119.23(13) . . ?
C7 C8 C16 122.33(13) . . ?
C10 C9 C8 121.43(14) . . ?
C10 C9 H52 119.6(11) . . ?
C8 C9 H52 118.9(11) . . ?
C9 C10 C11 119.70(14) . . ?
C9 C10 H53 121.3(11) . . ?
C11 C10 H53 119.0(11) . . ?
C10 C11 C12 121.36(15) . . ?
C10 C11 H54 119.1(11) . . ?
C12 C11 H54 119.6(11) . . ?
C11 C12 C7 118.41(13) . . ?
C11 C12 C13 120.35(13) . . ?
C7 C12 C13 121.20(13) . . ?
C12 C13 C15 110.61(13) . . ?
C12 C13 C14 112.93(14) . . ?
C15 C13 C14 110.17(15) . . ?
C12 C13 H55 107.5(10) . . ?
C15 C13 H55 107.2(10) . . ?
C14 C13 H55 108.1(10) . . ?
C13 C14 H56 111.4(13) . . ?
C13 C14 H57 111.4(12) . . ?
H56 C14 H57 108.6(18) . . ?
C13 C14 H58 110.6(16) . . ?
H56 C14 H58 107(2) . . ?
H57 C14 H58 107(2) . . ?
C13 C15 H59 108.1(12) . . ?
C13 C15 H60 111.3(11) . . ?
H59 C15 H60 102.8(16) . . ?
C13 C15 H61 113.6(14) . . ?
H59 C15 H61 110.2(18) . . ?
H60 C15 H61 110.3(18) . . ?
C8 C16 C17 111.31(13) . . ?
C8 C16 C18 112.51(13) . . ?
C17 C16 C18 109.75(13) . . ?
C8 C16 H62 108.2(11) . . ?
C17 C16 H62 107.8(11) . . ?
C18 C16 H62 107.0(11) . . ?
C16 C17 H63 109.3(11) . . ?
C16 C17 H64 110.0(11) . . ?
H63 C17 H64 108.3(15) . . ?
C16 C17 H65 110.6(10) . . ?
H63 C17 H65 110.3(15) . . ?
H64 C17 H65 108.4(15) . . ?
C16 C18 H66 111.3(11) . . ?
C16 C18 H67 113.5(11) . . ?
H66 C18 H67 107.9(16) . . ?
C16 C18 H68 110.1(12) . . ?
H66 C18 H68 108.2(16) . . ?
H67 C18 H68 105.6(17) . . ?
C3 C19 H69 112.2(11) . . ?
C3 C19 H70 111.3(12) . . ?
H69 C19 H70 102.4(16) . . ?
C3 C19 H71 110.8(12) . . ?
H69 C19 H71 110.4(16) . . ?
H70 C19 H71 109.4(16) . . ?
C5 C20 H72 118.7(11) . . ?
C5 C20 H73 118.8(11) . . ?
H72 C20 H73 122.4(15) . . ?
C22 C21 C26 120.90(13) . . ?
C22 C21 N6 120.35(13) . . ?
C26 C21 N6 118.73(13) . . ?
C23 C22 C21 118.12(15) . . ?
C23 C22 C30 119.60(14) . . ?
C21 C22 C30 122.22(13) . . ?
C24 C23 C22 121.27(16) . . ?
C24 C23 H74 121.4(11) . . ?
C22 C23 H74 117.3(12) . . ?
C23 C24 C25 120.26(15) . . ?
C23 C24 H75 119.2(12) . . ?
C25 C24 H75 120.5(12) . . ?
C24 C25 C26 120.73(16) . . ?
C24 C25 H76 119.2(10) . . ?
C26 C25 H76 120.1(11) . . ?
C25 C26 C21 118.70(15) . . ?
C25 C26 C27 119.19(15) . . ?
C21 C26 C27 122.10(13) . . ?
C26 C27 C28 111.06(15) . . ?
C26 C27 C29 112.64(14) . . ?
C28 C27 C29 110.28(15) . . ?
C26 C27 H77 107.1(11) . . ?
C28 C27 H77 109.1(11) . . ?
C29 C27 H77 106.5(11) . . ?
C27 C28 H78 110.9(12) . . ?
C27 C28 H79 113.3(13) . . ?
H78 C28 H79 107.4(17) . . ?
C27 C28 H80 112.1(13) . . ?
H78 C28 H80 106.3(17) . . ?
H79 C28 H80 106.4(18) . . ?
C27 C29 H81 112.4(12) . . ?
C27 C29 H82 112.6(14) . . ?
H81 C29 H82 106.8(18) . . ?
C27 C29 H83 110.3(12) . . ?
H81 C29 H83 103.3(16) . . ?
H82 C29 H83 111.1(18) . . ?
C32 C30 C31 110.2(2) . . ?
C32 C30 C22 113.16(17) . . ?
C31 C30 C22 109.75(17) . . ?
C32 C30 H84 104.6(13) . . ?
C31 C30 H84 107.9(13) . . ?
C22 C30 H84 111.0(13) . . ?
C30 C31 H85 109(2) . . ?
C30 C31 H86 110(3) . . ?
H85 C31 H86 113(4) . . ?
C30 C31 H87 108.4(17) . . ?
H85 C31 H87 106(3) . . ?
H86 C31 H87 110(4) . . ?
C30 C32 H88 113.2(13) . . ?
C30 C32 H89 106(2) . . ?
H88 C32 H89 113(3) . . ?
C30 C32 H90 121(3) . . ?
H88 C32 H90 110(3) . . ?
H89 C32 H90 90(3) . . ?
C34 N33 Ti1 168.85(10) . . ?
N33 C34 C35 119.74(12) . . ?
N33 C34 C39 120.38(13) . . ?
C35 C34 C39 119.84(13) . . ?
C36 C35 C34 119.01(14) . . ?
C36 C35 C43 120.33(14) . . ?
C34 C35 C43 120.58(12) . . ?
C37 C36 C35 121.31(15) . . ?
C37 C36 H91 121.7(10) . . ?
C35 C36 H91 116.9(10) . . ?
C38 C37 C36 119.68(14) . . ?
C38 C37 H92 119.8(13) . . ?
C36 C37 H92 120.5(13) . . ?
C37 C38 C39 121.96(15) . . ?
C37 C38 H93 119.4(11) . . ?
C39 C38 H93 118.6(11) . . ?
C38 C39 C34 118.20(14) . . ?
C38 C39 C40 121.40(13) . . ?
C34 C39 C40 120.39(12) . . ?
C39 C40 C41 110.41(14) . . ?
C39 C40 C42 114.05(14) . . ?
C41 C40 C42 110.14(15) . . ?
C39 C40 H94 106.3(10) . . ?
C41 C40 H94 107.8(10) . . ?
C42 C40 H94 107.8(10) . . ?
C40 C41 H95 111.9(12) . . ?
C40 C41 H96 110.5(13) . . ?
H95 C41 H96 110.2(17) . . ?
C40 C41 H97 109.0(14) . . ?
H95 C41 H97 105.6(19) . . ?
H96 C41 H97 109.5(19) . . ?
C40 C42 H98 111.5(11) . . ?
C40 C42 H99 107.2(13) . . ?
H98 C42 H99 108.2(17) . . ?
C40 C42 H100 109.3(12) . . ?
H98 C42 H100 109.6(16) . . ?
H99 C42 H100 111.0(17) . . ?
C35 C43 C45 114.03(13) . . ?
C35 C43 C44 109.54(13) . . ?
C45 C43 C44 110.43(13) . . ?
C35 C43 H101 106.6(10) . . ?
C45 C43 H101 109.7(10) . . ?
C44 C43 H101 106.1(10) . . ?
C43 C44 H102 112.8(12) . . ?
C43 C44 H103 109.6(12) . . ?
H102 C44 H103 111.1(16) . . ?
C43 C44 H104 110.5(10) . . ?
H102 C44 H104 107.8(15) . . ?
H103 C44 H104 104.7(16) . . ?
C43 C45 H105 111.0(12) . . ?
C43 C45 H106 111.5(12) . . ?
H105 C45 H106 105.4(16) . . ?
C43 C45 H107 110.6(12) . . ?
H105 C45 H107 107.6(17) . . ?
H106 C45 H107 110.6(17) . . ?
C49 O46 C47 112.18(12) . . ?
C49 O46 Ti1 121.99(10) . . ?
C47 O46 Ti1 121.42(9) . . ?
O46 C47 C48 113.29(13) . . ?
O46 C47 H108 103.1(10) . . ?
C48 C47 H108 112.5(10) . . ?
O46 C47 H109 106.2(10) . . ?
C48 C47 H109 112.8(10) . . ?
H108 C47 H109 108.3(15) . . ?
C47 C48 H110 109.6(11) . . ?
C47 C48 H111 108.8(10) . . ?
H110 C48 H111 112.4(15) . . ?
C47 C48 H112 108.2(11) . . ?
H110 C48 H112 107.8(15) . . ?
H111 C48 H112 110.0(14) . . ?
O46 C49 C50 112.48(16) . . ?
O46 C49 H113 111.4(11) . . ?
C50 C49 H113 108.4(11) . . ?
O46 C49 H114 110.0(13) . . ?
C50 C49 H114 110.1(13) . . ?
H113 C49 H114 104.2(17) . . ?
C49 C50 H115 109.4(13) . . ?
C49 C50 H116 106.0(13) . . ?
H115 C50 H116 107.7(18) . . ?
C49 C50 H117 109.5(13) . . ?
H115 C50 H117 113.2(18) . . ?
H116 C50 H117 110.7(18) . . ?

loop_
_geom_bond_atom_site_label_1
_geom_bond_atom_site_label_2
_geom_bond_distance
_geom_bond_site_symmetry_2
_geom_bond_publ_flag
Ti1 N33 1.7262(12) . ?
Ti1 N2 1.9390(12) . ?
Ti1 N6 1.9659(11) . ?
Ti1 O46 2.1000(10) . ?
Ti1 C3 2.6433(14) . ?
N2 C3 1.4078(17) . ?
N2 C7 1.4345(17) . ?
C3 C4 1.357(2) . ?
C3 C19 1.505(2) . ?
C4 C5 1.480(2) . ?
C4 H51 0.951(17) . ?
C5 C20 1.348(2) . ?
C5 N6 1.4060(17) . ?
N6 C21 1.4424(18) . ?
C7 C8 1.4083(19) . ?
C7 C12 1.413(2) . ?
C8 C9 1.396(2) . ?
C8 C16 1.523(2) . ?
C9 C10 1.378(2) . ?
C9 H52 0.99(2) . ?
C10 C11 1.385(2) . ?
C10 H53 0.935(18) . ?
C11 C12 1.392(2) . ?
C11 H54 0.958(19) . ?
C12 C13 1.524(2) . ?
C13 C15 1.526(2) . ?
C13 C14 1.528(2) . ?
C13 H55 0.932(18) . ?
C14 H56 1.01(2) . ?
C14 H57 0.98(2) . ?
C14 H58 0.93(3) . ?
C15 H59 0.99(2) . ?
C15 H60 0.97(2) . ?
C15 H61 1.02(3) . ?
C16 C17 1.525(2) . ?
C16 C18 1.534(2) . ?
C16 H62 0.903(18) . ?
C17 H63 0.98(2) . ?
C17 H64 0.958(19) . ?
C17 H65 0.999(19) . ?
C18 H66 0.954(19) . ?
C18 H67 0.99(2) . ?
C18 H68 0.96(2) . ?
C19 H69 0.936(19) . ?
C19 H70 0.97(2) . ?
C19 H71 0.97(2) . ?
C20 H72 1.015(19) . ?
C20 H73 0.937(19) . ?
C21 C22 1.404(2) . ?
C21 C26 1.404(2) . ?
C22 C23 1.404(2) . ?
C22 C30 1.510(2) . ?
C23 C24 1.374(3) . ?
C23 H74 0.949(19) . ?
C24 C25 1.379(3) . ?
C24 H75 0.95(2) . ?
C25 C26 1.400(2) . ?
C25 H76 0.973(18) . ?
C26 C27 1.518(2) . ?
C27 C28 1.529(2) . ?
C27 C29 1.534(2) . ?
C27 H77 0.938(18) . ?
C28 H78 1.03(2) . ?
C28 H79 1.02(2) . ?
C28 H80 0.98(2) . ?
C29 H81 1.02(2) . ?
C29 H82 0.94(2) . ?
C29 H83 0.99(2) . ?
C30 C32 1.499(3) . ?
C30 C31 1.510(3) . ?
C30 H84 0.90(2) . ?
C31 H85 0.94(4) . ?
C31 H86 0.85(5) . ?
C31 H87 0.93(3) . ?
C32 H88 0.95(2) . ?
C32 H89 0.96(4) . ?
C32 H90 0.76(4) . ?
N33 C34 1.3907(17) . ?
C34 C35 1.420(2) . ?
C34 C39 1.424(2) . ?
C35 C36 1.394(2) . ?
C35 C43 1.515(2) . ?
C36 C37 1.382(2) . ?
C36 H91 0.998(19) . ?
C37 C38 1.381(2) . ?
C37 H92 0.93(2) . ?
C38 C39 1.396(2) . ?
C38 H93 0.943(19) . ?
C39 C40 1.513(2) . ?
C40 C41 1.525(2) . ?
C40 C42 1.533(2) . ?
C40 H94 0.957(16) . ?
C41 H95 0.99(2) . ?
C41 H96 1.02(2) . ?
C41 H97 0.95(2) . ?
C42 H98 0.985(19) . ?
C42 H99 0.98(2) . ?
C42 H100 1.00(2) . ?
C43 C45 1.529(2) . ?
C43 C44 1.530(2) . ?
C43 H101 0.959(16) . ?
C44 H102 0.96(2) . ?
C44 H103 0.95(2) . ?
C44 H104 0.983(18) . ?
C45 H105 0.95(2) . ?
C45 H106 0.97(2) . ?
C45 H107 0.97(2) . ?
O46 C49 1.4714(19) . ?
O46 C47 1.4743(18) . ?
C47 C48 1.509(2) . ?
C47 H108 0.987(18) . ?
C47 H109 1.001(18) . ?
C48 H110 0.98(2) . ?
C48 H111 1.019(18) . ?
C48 H112 1.008(19) . ?
C49 C50 1.483(3) . ?
C49 H113 1.06(2) . ?
C49 H114 0.97(2) . ?
C50 H115 1.08(2) . ?
C50 H116 1.11(3) . ?
C50 H117 1.01(2) . ?

loop_
_geom_torsion_atom_site_label_1
_geom_torsion_atom_site_label_2
_geom_torsion_atom_site_label_3
_geom_torsion_atom_site_label_4
_geom_torsion
_geom_torsion_site_symmetry_1
_geom_torsion_site_symmetry_2
_geom_torsion_site_symmetry_3
_geom_torsion_site_symmetry_4
_geom_torsion_publ_flag
N33 Ti1 N2 C3 176.56(8) . . . . ?
N6 Ti1 N2 C3 53.85(9) . . . . ?
O46 Ti1 N2 C3 -71.95(9) . . . . ?
N33 Ti1 N2 C7 -13.62(15) . . . . ?
N6 Ti1 N2 C7 -136.33(13) . . . . ?
O46 Ti1 N2 C7 97.87(14) . . . . ?
C3 Ti1 N2 C7 169.82(19) . . . . ?
C7 N2 C3 C4 150.62(14) . . . . ?
Ti1 N2 C3 C4 -36.99(16) . . . . ?
C7 N2 C3 C19 -32.10(18) . . . . ?
Ti1 N2 C3 C19 140.29(11) . . . . ?
C7 N2 C3 Ti1 -172.39(14) . . . . ?
N33 Ti1 C3 C4 144.15(10) . . . . ?
N2 Ti1 C3 C4 149.55(14) . . . . ?
N6 Ti1 C3 C4 21.80(9) . . . . ?
O46 Ti1 C3 C4 -94.55(9) . . . . ?
N33 Ti1 C3 N2 -5.39(13) . . . . ?
N6 Ti1 C3 N2 -127.74(9) . . . . ?
O46 Ti1 C3 N2 115.90(9) . . . . ?
N33 Ti1 C3 C19 -80.95(19) . . . . ?
N2 Ti1 C3 C19 -75.56(18) . . . . ?
N6 Ti1 C3 C19 156.69(18) . . . . ?
O46 Ti1 C3 C19 40.34(18) . . . . ?
N2 C3 C4 C5 -11.6(3) . . . . ?
C19 C3 C4 C5 171.20(15) . . . . ?
Ti1 C3 C4 C5 -37.14(17) . . . . ?
C3 C4 C5 C20 -144.24(17) . . . . ?
C3 C4 C5 N6 38.6(2) . . . . ?
C20 C5 N6 C21 -3.2(2) . . . . ?
C4 C5 N6 C21 173.73(12) . . . . ?
C20 C5 N6 Ti1 178.58(13) . . . . ?
C4 C5 N6 Ti1 -4.47(15) . . . . ?
N33 Ti1 N6 C5 -156.76(9) . . . . ?
N2 Ti1 N6 C5 -34.43(10) . . . . ?
O46 Ti1 N6 C5 87.33(10) . . . . ?
C3 Ti1 N6 C5 -9.53(9) . . . . ?
N33 Ti1 N6 C21 25.50(14) . . . . ?
N2 Ti1 N6 C21 147.83(12) . . . . ?
O46 Ti1 N6 C21 -90.42(13) . . . . ?
C3 Ti1 N6 C21 172.72(13) . . . . ?
C3 N2 C7 C8 98.93(15) . . . . ?
Ti1 N2 C7 C8 -69.86(18) . . . . ?
C3 N2 C7 C12 -82.25(16) . . . . ?
Ti1 N2 C7 C12 108.96(15) . . . . ?
C12 C7 C8 C9 -1.9(2) . . . . ?
N2 C7 C8 C9 176.91(12) . . . . ?
C12 C7 C8 C16 178.03(13) . . . . ?
N2 C7 C8 C16 -3.2(2) . . . . ?
C7 C8 C9 C10 0.9(2) . . . . ?
C16 C8 C9 C10 -179.06(14) . . . . ?
C8 C9 C10 C11 0.6(2) . . . . ?
C9 C10 C11 C12 -1.1(2) . . . . ?
C10 C11 C12 C7 0.1(2) . . . . ?
C10 C11 C12 C13 178.02(14) . . . . ?
C8 C7 C12 C11 1.4(2) . . . . ?
N2 C7 C12 C11 -177.41(12) . . . . ?
C8 C7 C12 C13 -176.49(13) . . . . ?
N2 C7 C12 C13 4.68(19) . . . . ?
C11 C12 C13 C15 -80.78(18) . . . . ?
C7 C12 C13 C15 97.09(17) . . . . ?
C11 C12 C13 C14 43.2(2) . . . . ?
C7 C12 C13 C14 -138.91(16) . . . . ?
C9 C8 C16 C17 -70.16(17) . . . . ?
C7 C8 C16 C17 109.91(16) . . . . ?
C9 C8 C16 C18 53.50(19) . . . . ?
C7 C8 C16 C18 -126.42(15) . . . . ?
C5 N6 C21 C22 97.62(15) . . . . ?
Ti1 N6 C21 C22 -84.69(17) . . . . ?
C5 N6 C21 C26 -80.75(16) . . . . ?
Ti1 N6 C21 C26 96.94(15) . . . . ?
C26 C21 C22 C23 -0.8(2) . . . . ?
N6 C21 C22 C23 -179.09(12) . . . . ?
C26 C21 C22 C30 176.45(14) . . . . ?
N6 C21 C22 C30 -1.9(2) . . . . ?
C21 C22 C23 C24 -0.1(2) . . . . ?
C30 C22 C23 C24 -177.34(15) . . . . ?
C22 C23 C24 C25 0.1(2) . . . . ?
C23 C24 C25 C26 0.6(2) . . . . ?
C24 C25 C26 C21 -1.4(2) . . . . ?
C24 C25 C26 C27 178.79(15) . . . . ?
C22 C21 C26 C25 1.5(2) . . . . ?
N6 C21 C26 C25 179.84(13) . . . . ?
C22 C21 C26 C27 -178.72(14) . . . . ?
N6 C21 C26 C27 -0.4(2) . . . . ?
C25 C26 C27 C28 70.18(19) . . . . ?
C21 C26 C27 C28 -109.61(17) . . . . ?
C25 C26 C27 C29 -54.1(2) . . . . ?
C21 C26 C27 C29 126.13(17) . . . . ?
C23 C22 C30 C32 -54.1(3) . . . . ?
C21 C22 C30 C32 128.8(2) . . . . ?
C23 C22 C30 C31 69.5(3) . . . . ?
C21 C22 C30 C31 -107.6(2) . . . . ?
N2 Ti1 N33 C34 122.1(5) . . . . ?
N6 Ti1 N33 C34 -121.1(5) . . . . ?
O46 Ti1 N33 C34 4.3(5) . . . . ?
C3 Ti1 N33 C34 125.1(5) . . . . ?
Ti1 N33 C34 C35 56.4(6) . . . . ?
Ti1 N33 C34 C39 -121.3(5) . . . . ?
N33 C34 C35 C36 -177.07(13) . . . . ?
C39 C34 C35 C36 0.7(2) . . . . ?
N33 C34 C35 C43 6.1(2) . . . . ?
C39 C34 C35 C43 -176.09(13) . . . . ?
C34 C35 C36 C37 -0.3(2) . . . . ?
C43 C35 C36 C37 176.50(15) . . . . ?
C35 C36 C37 C38 -0.3(3) . . . . ?
C36 C37 C38 C39 0.5(3) . . . . ?
C37 C38 C39 C34 -0.1(2) . . . . ?
C37 C38 C39 C40 -178.66(15) . . . . ?
N33 C34 C39 C38 177.25(13) . . . . ?
C35 C34 C39 C38 -0.5(2) . . . . ?
N33 C34 C39 C40 -4.2(2) . . . . ?
C35 C34 C39 C40 178.07(13) . . . . ?
C38 C39 C40 C41 92.32(18) . . . . ?
C34 C39 C40 C41 -86.23(18) . . . . ?
C38 C39 C40 C42 -32.3(2) . . . . ?
C34 C39 C40 C42 149.14(14) . . . . ?
C36 C35 C43 C45 36.0(2) . . . . ?
C34 C35 C43 C45 -147.22(14) . . . . ?
C36 C35 C43 C44 -88.31(17) . . . . ?
C34 C35 C43 C44 88.45(16) . . . . ?
N33 Ti1 O46 C49 164.40(12) . . . . ?
N2 Ti1 O46 C49 45.03(13) . . . . ?
N6 Ti1 O46 C49 -72.62(13) . . . . ?
C3 Ti1 O46 C49 15.11(13) . . . . ?
N33 Ti1 O46 C47 9.84(11) . . . . ?
N2 Ti1 O46 C47 -109.53(10) . . . . ?
N6 Ti1 O46 C47 132.82(10) . . . . ?
C3 Ti1 O46 C47 -139.45(10) . . . . ?
C49 O46 C47 C48 69.07(17) . . . . ?
Ti1 O46 C47 C48 -134.10(12) . . . . ?
C47 O46 C49 C50 -100.34(18) . . . . ?
Ti1 O46 C49 C50 102.99(16) . . . . ?
